data_7210996
loop_
_publ_author_name
'Yu, Wen-Jing'
'Chen, Xi'
'Li, Jia'
'Li, Bao'
'Zhang, Tian-le'
'Tao, Jun'

_publ_section_title
;
 Lanthanide coordination polymers with hexa-carboxylate ligands derived
 from cyclotriphosphazene as bridging linkers: synthesis, thermal and
 luminescent properties
;
_journal_issue 38
_journal_name_full CrystEngComm
_journal_page_first 7732
_journal_paper_doi 10.1039/c3ce41060a
_journal_volume 15
_journal_year 2013
_chemical_formula_sum 'C46 H54 Eu2 N5 O26 P3'
_chemical_formula_weight 1489.79
_chemical_name_systematic
; 
 ? 
;
_space_group_IT_number 2
_symmetry_cell_setting triclinic
_symmetry_space_group_name_Hall '-P 1'
_symmetry_space_group_name_H-M 'P -1'
_atom_sites_solution_hydrogens geom
_atom_sites_solution_primary direct
_atom_sites_solution_secondary difmap
_audit_creation_method SHELXL-97
_cell_angle_alpha 106.807(5)
_cell_angle_beta 103.456(6)
_cell_angle_gamma 105.134(6)
_cell_formula_units_Z 2
_cell_length_a 12.2391(9)
_cell_length_b 16.2140(9)
_cell_length_c 18.1327(10)
_cell_measurement_temperature 293(2)
_cell_volume 3134.8(4)
_computing_cell_refinement SMART
_computing_data_collection SMART
_computing_data_reduction SAINT-Plus
_computing_molecular_graphics DIAMOND
_computing_publication_material PUBLCIF
_computing_structure_refinement 'SHELXL-97 (Sheldrick, 1997)'
_computing_structure_solution 'SHELXS-97 (Sheldrick, 1990)'
_diffrn_ambient_temperature 293(2)
_diffrn_measured_fraction_theta_full 0.998
_diffrn_measured_fraction_theta_max 0.998
_diffrn_measurement_device_type 'Brucker SMART APEX'
_diffrn_measurement_method '\w scan'
_diffrn_radiation_monochromator graphite
_diffrn_radiation_source 'fine-focus sealed tube'
_diffrn_radiation_type MoK\a
_diffrn_radiation_wavelength 0.71073
_diffrn_reflns_av_R_equivalents 0.0000
_diffrn_reflns_av_sigmaI/netI 0.1464
_diffrn_reflns_limit_h_max 14
_diffrn_reflns_limit_h_min -15
_diffrn_reflns_limit_k_max 19
_diffrn_reflns_limit_k_min -19
_diffrn_reflns_limit_l_max 22
_diffrn_reflns_limit_l_min 0
_diffrn_reflns_number 12301
_diffrn_reflns_theta_full 26.00
_diffrn_reflns_theta_max 26.00
_diffrn_reflns_theta_min 2.67
_exptl_absorpt_coefficient_mu 2.139
_exptl_absorpt_correction_T_max 0.8145
_exptl_absorpt_correction_T_min 0.8145
_exptl_absorpt_correction_type multi-scan
_exptl_absorpt_process_details SADABS
_exptl_crystal_colour WHITE
_exptl_crystal_density_diffrn 1.561
_exptl_crystal_density_method 'not measured'
_exptl_crystal_description BLOCK
_exptl_crystal_F_000 1456
_exptl_crystal_size_max 0.10
_exptl_crystal_size_mid 0.10
_exptl_crystal_size_min 0.10
_platon_squeeze_details
;
;
_refine_diff_density_max 6.096
_refine_diff_density_min -1.199
_refine_diff_density_rms 0.269
_refine_ls_extinction_method none
_refine_ls_goodness_of_fit_ref 1.030
_refine_ls_hydrogen_treatment constr
_refine_ls_matrix_type full
_refine_ls_number_parameters 733
_refine_ls_number_reflns 12301
_refine_ls_number_restraints 48
_refine_ls_restrained_S_all 1.030
_refine_ls_R_factor_all 0.1184
_refine_ls_R_factor_gt 0.0769
_refine_ls_shift/su_max 0.011
_refine_ls_shift/su_mean 0.000
_refine_ls_structure_factor_coef Fsqd
_refine_ls_weighting_details 'calc w=1/[\s^2^(Fo^2^)+(0.1135P)^2^+0.0000P] where P=(Fo^2^+2Fc^2^)/3'
_refine_ls_weighting_scheme calc
_refine_ls_wR_factor_gt 0.1950
_refine_ls_wR_factor_ref 0.2274
_reflns_number_gt 8037
_reflns_number_total 12301
_reflns_threshold_expression >2sigma(I)
_cod_data_source_file c3ce41060a.txt
_cod_data_source_block compound1
_cod_original_cell_volume 3134.8(3)
_cod_original_sg_symbol_H-M P-1
_cod_database_code 7210996

loop_
_symmetry_equiv_pos_as_xyz
'x, y, z'
'-x, -y, -z'

loop_
_atom_site_label
_atom_site_type_symbol
_atom_site_fract_x
_atom_site_fract_y
_atom_site_fract_z
_atom_site_U_iso_or_equiv
_atom_site_adp_type
_atom_site_occupancy
_atom_site_symmetry_multiplicity
_atom_site_calc_flag
_atom_site_refinement_flags
Eu1 Eu -0.81833(5) 0.07511(3) -0.45961(3) 0.01800(17) Uani 1 1 d .
Eu2 Eu 0.84623(5) 0.52050(4) 0.45226(3) 0.01843(17) Uani 1 1 d .
P1 P -0.1372(3) 0.15872(19) -0.01103(17) 0.0228(6) Uani 1 1 d .
P2 P 0.0962(3) 0.16759(19) 0.02424(16) 0.0198(6) Uani 1 1 d .
P3 P 0.0358(3) 0.31337(19) -0.00191(17) 0.0267(7) Uani 1 1 d .
O1 O -0.6605(7) 0.1524(5) -0.3194(5) 0.0285(19) Uani 1 1 d .
O1W O -0.6608(8) 0.1481(6) -0.5065(5) 0.035(2) Uani 1 1 d U
O2 O -0.6394(7) 0.0349(5) -0.4057(4) 0.0243(17) Uani 1 1 d .
O2W O -0.7779(7) 0.2379(5) -0.4062(5) 0.0252(18) Uani 1 1 d .
O3 O -0.2307(8) 0.0855(5) -0.0945(4) 0.031(2) Uani 1 1 d .
O3W O 0.6718(10) 0.5476(8) 0.4905(6) 0.064(3) Uani 1 1 d .
O4 O -0.0614(7) 0.4070(5) 0.4222(4) 0.0209(16) Uani 1 1 d .
O4W O 0.8009(9) 0.6353(7) 0.4033(5) 0.046(2) Uani 1 1 d U
O5 O 0.0646(8) 0.3334(5) 0.4274(4) 0.033(2) Uani 1 1 d .
O6 O -0.2193(7) 0.1537(5) 0.0464(4) 0.0241(17) Uani 1 1 d .
O7 O 0.7031(7) 0.4435(5) 0.3116(4) 0.0232(17) Uani 1 1 d .
O8 O 0.6730(8) 0.3707(7) 0.3940(5) 0.051(3) Uani 1 1 d .
O9 O 0.1662(7) 0.1732(5) 0.1111(4) 0.0248(18) Uani 1 1 d .
O10 O 0.1259(7) -0.0359(5) -0.3971(4) 0.0246(18) Uani 1 1 d .
O11 O -0.0698(7) -0.0908(5) -0.4183(4) 0.0215(17) Uani 1 1 d U
O12 O 0.1506(7) 0.1040(5) -0.0287(4) 0.0199(16) Uani 1 1 d .
O13 O 0.0074(7) 0.0861(5) -0.4247(4) 0.0260(18) Uani 1 1 d .
O14 O -0.1847(7) 0.0574(5) -0.4376(4) 0.0286(18) Uani 1 1 d .
O15 O 0.0438(9) 0.3472(5) -0.0748(5) 0.036(2) Uani 1 1 d .
O16 O 0.1575(7) 0.5354(5) 0.4391(4) 0.0285(19) Uani 1 1 d .
O17 O -0.0037(7) 0.5713(5) 0.3950(4) 0.0210(17) Uani 1 1 d .
O18 O 0.0820(9) 0.4154(5) 0.0598(4) 0.037(2) Uani 1 1 d .
N1 N -0.0375(8) 0.1172(6) 0.0096(5) 0.0187(19) Uani 1 1 d U
N2 N 0.1292(8) 0.2647(6) 0.0151(5) 0.024(2) Uani 1 1 d .
N3 N -0.0971(10) 0.2587(6) -0.0122(5) 0.028(2) Uani 1 1 d .
C1 C -0.6061(9) 0.0958(7) -0.3343(7) 0.020(2) Uani 1 1 d .
C2 C -0.5028(9) 0.1025(7) -0.2693(6) 0.020(2) Uani 1 1 d .
C3 C -0.4752(10) 0.1531(8) -0.1906(7) 0.028(3) Uani 1 1 d .
H3A H -0.5201 0.1893 -0.1759 0.034 Uiso 1 1 calc R
C4 C -0.3800(12) 0.1537(9) -0.1287(7) 0.036(3) Uani 1 1 d .
H4B H -0.3590 0.1925 -0.0746 0.044 Uiso 1 1 calc R
C5 C -0.3199(10) 0.0962(8) -0.1504(7) 0.023(2) Uani 1 1 d .
C6 C -0.3477(11) 0.0407(8) -0.2313(7) 0.033(3) Uani 1 1 d .
H6B H -0.3069 0.0008 -0.2454 0.040 Uiso 1 1 calc R
C7 C -0.4383(10) 0.0456(7) -0.2915(7) 0.021(2) Uani 1 1 d U
H7A H -0.4554 0.0110 -0.3463 0.025 Uiso 1 1 calc R
C8 C -0.0227(12) 0.3469(8) 0.3866(7) 0.031(3) Uani 1 1 d .
C9 C -0.0764(10) 0.2930(7) 0.2964(6) 0.019(2) Uani 1 1 d U
C10 C -0.1516(11) 0.3229(7) 0.2476(7) 0.029(3) Uani 1 1 d .
H10A H -0.1710 0.3737 0.2714 0.034 Uiso 1 1 calc R
C11 C -0.1972(11) 0.2757(8) 0.1632(7) 0.028(3) Uani 1 1 d .
H11M H -0.2480 0.2944 0.1302 0.033 Uiso 1 1 calc R
C12 C -0.1674(9) 0.2035(7) 0.1299(6) 0.018(2) Uani 1 1 d .
C13 C -0.0895(10) 0.1730(7) 0.1772(6) 0.021(2) Uani 1 1 d .
H13A H -0.0702 0.1225 0.1527 0.025 Uiso 1 1 calc R
C14 C -0.0428(11) 0.2201(7) 0.2610(7) 0.026(3) Uani 1 1 d .
H14A H 0.0109 0.2030 0.2933 0.031 Uiso 1 1 calc R
C15 C 0.6346(12) 0.3813(9) 0.3260(7) 0.035(3) Uani 1 1 d .
C16 C 0.5170(11) 0.3242(8) 0.2694(7) 0.034(3) Uani 1 1 d .
C17 C 0.4295(12) 0.2810(10) 0.2945(8) 0.047(4) Uani 1 1 d .
H17A H 0.4472 0.2857 0.3486 0.056 Uiso 1 1 calc R
C18 C 0.3109(11) 0.2287(9) 0.2380(7) 0.037(3) Uani 1 1 d .
H18A H 0.2516 0.1987 0.2550 0.044 Uiso 1 1 calc R
C19 C 0.2854(9) 0.2229(7) 0.1596(6) 0.020(2) Uani 1 1 d .
C20 C 0.3692(11) 0.2650(9) 0.1336(7) 0.033(3) Uani 1 1 d U
H20A H 0.3495 0.2612 0.0796 0.039 Uiso 1 1 calc R
C21 C 0.4881(10) 0.3156(8) 0.1881(7) 0.032(3) Uani 1 1 d .
H21A H 0.5470 0.3430 0.1695 0.038 Uiso 1 1 calc R
C22 C 0.0359(11) -0.0486(7) -0.3727(7) 0.022(2) Uani 1 1 d .
C23 C 0.0623(10) -0.0100(7) -0.2808(6) 0.020(2) Uani 1 1 d .
C24 C 0.1821(11) 0.0353(8) -0.2291(7) 0.027(3) Uani 1 1 d .
H24A H 0.2440 0.0371 -0.2509 0.033 Uiso 1 1 calc R
C25 C 0.2087(11) 0.0779(8) -0.1446(7) 0.027(3) Uani 1 1 d .
H25A H 0.2874 0.1120 -0.1103 0.032 Uiso 1 1 calc R
C26 C 0.1172(10) 0.0682(7) -0.1143(6) 0.019(2) Uani 1 1 d .
C27 C -0.0037(10) 0.0213(7) -0.1642(7) 0.024(2) Uani 1 1 d .
H27A H -0.0653 0.0161 -0.1420 0.029 Uiso 1 1 calc R
C28 C -0.0277(11) -0.0170(8) -0.2482(7) 0.026(3) Uani 1 1 d .
H28A H -0.1069 -0.0481 -0.2827 0.031 Uiso 1 1 calc R
C29 C -0.0721(10) 0.1014(7) -0.3974(6) 0.017(2) Uani 1 1 d .
C30 C -0.0405(10) 0.1694(7) -0.3134(6) 0.018(2) Uani 1 1 d U
C31 C 0.0142(12) 0.2825(7) -0.1565(6) 0.025(3) Uani 1 1 d .
C32 C -0.1048(12) 0.2447(8) -0.2063(7) 0.030(3) Uani 1 1 d .
H32A H -0.1647 0.2577 -0.1868 0.036 Uiso 1 1 calc R
C33 C -0.1309(12) 0.1883(8) -0.2841(7) 0.032(3) Uani 1 1 d .
H33A H -0.2102 0.1617 -0.3189 0.038 Uiso 1 1 calc R
C34 C 0.1058(11) 0.2667(7) -0.1815(6) 0.026(3) Uani 1 1 d .
H34A H 0.1845 0.2933 -0.1457 0.031 Uiso 1 1 calc R
C35 C 0.0790(10) 0.2106(8) -0.2606(7) 0.026(3) Uani 1 1 d .
H35A H 0.1401 0.1997 -0.2797 0.032 Uiso 1 1 calc R
C36 C 0.0792(10) 0.5419(7) 0.3841(6) 0.023(2) Uani 1 1 d .
C37 C 0.1502(11) 0.4557(8) 0.2792(7) 0.031(3) Uani 1 1 d .
H37A H 0.1961 0.4416 0.3191 0.037 Uiso 1 1 calc R
C38 C 0.0853(10) 0.5112(7) 0.2994(6) 0.020(2) Uani 1 1 d .
C39 C 0.0190(12) 0.5350(7) 0.2391(6) 0.032(3) Uani 1 1 d .
H39A H -0.0225 0.5744 0.2530 0.038 Uiso 1 1 calc R
C40 C 0.0162(13) 0.4994(8) 0.1594(7) 0.036(3) Uani 1 1 d .
H40A H -0.0293 0.5126 0.1186 0.043 Uiso 1 1 calc R
C41 C 0.0813(12) 0.4447(7) 0.1420(7) 0.029(3) Uani 1 1 d .
C42 C 0.1467(11) 0.4208(8) 0.1986(7) 0.028(3) Uani 1 1 d .
H42A H 0.1882 0.3817 0.1837 0.034 Uiso 1 1 calc R
N4 N -0.6970(10) -0.1505(7) -0.4236(7) 0.041(3) Uani 1 1 d .
H4A H -0.6443 -0.1112 -0.4323 0.049 Uiso 1 1 d R
C43 C -0.6947(13) -0.1515(10) -0.3431(9) 0.051(4) Uani 1 1 d .
H11A H -0.6293 -0.0990 -0.3018 0.076 Uiso 1 1 calc R
H11B H -0.6842 -0.2068 -0.3391 0.076 Uiso 1 1 calc R
H11C H -0.7690 -0.1492 -0.3354 0.076 Uiso 1 1 calc R
C44 C -0.8099(14) -0.2286(9) -0.4922(10) 0.060(5) Uani 1 1 d .
H11D H -0.8808 -0.2247 -0.4796 0.090 Uiso 1 1 calc R
H11E H -0.8039 -0.2874 -0.4955 0.090 Uiso 1 1 calc R
H11F H -0.8144 -0.2219 -0.5436 0.090 Uiso 1 1 calc R
N6 N -0.5122(16) 0.3561(10) -0.3519(9) 0.083(5) Uani 1 1 d .
H6A H -0.5686 0.3251 -0.3982 0.099 Uiso 1 1 d R
C45 C -0.4983(15) 0.4448(14) -0.3052(13) 0.084(7) Uani 1 1 d .
H11G H -0.5648 0.4602 -0.3295 0.127 Uiso 1 1 calc R
H11H H -0.4249 0.4871 -0.3029 0.127 Uiso 1 1 calc R
H11I H -0.4955 0.4487 -0.2509 0.127 Uiso 1 1 calc R
C48 C -0.4331(17) 0.3175(11) -0.3173(11) 0.070(5) Uani 1 1 d .
H11J H -0.4720 0.2519 -0.3369 0.105 Uiso 1 1 calc R
H11K H -0.4110 0.3427 -0.2588 0.105 Uiso 1 1 calc R
H11L H -0.3623 0.3315 -0.3325 0.105 Uiso 1 1 calc R
O5W O 0.7309(11) 0.7333(9) 0.5788(7) 0.072(4) Uani 1 1 d .
O6W O -0.7146(13) 0.4492(9) -0.2109(8) 0.091(4) Uiso 1 1 d .
O7W O -0.4124(14) 0.3778(10) -0.4653(9) 0.100(4) Uiso 1 1 d .
O8W O -0.6105(10) 0.3193(7) -0.1896(6) 0.062(3) Uani 1 1 d .

loop_
_atom_site_aniso_label
_atom_site_aniso_U_11
_atom_site_aniso_U_22
_atom_site_aniso_U_33
_atom_site_aniso_U_23
_atom_site_aniso_U_13
_atom_site_aniso_U_12
Eu1 0.0171(3) 0.0257(3) 0.0090(3) 0.0017(2) 0.0020(2) 0.0116(2)
Eu2 0.0159(3) 0.0283(3) 0.0119(3) 0.0068(2) 0.0033(2) 0.0111(2)
P1 0.0278(17) 0.0283(15) 0.0083(14) 0.0018(11) -0.0006(13) 0.0152(13)
P2 0.0235(16) 0.0245(14) 0.0081(14) 0.0034(11) 0.0018(12) 0.0092(12)
P3 0.049(2) 0.0219(15) 0.0099(15) 0.0036(12) 0.0083(15) 0.0173(14)
O1 0.028(5) 0.018(4) 0.031(5) 0.004(3) 0.000(4) 0.009(3)
O1W 0.036(5) 0.049(5) 0.016(4) 0.015(4) 0.002(4) 0.011(4)
O2 0.022(4) 0.035(4) 0.010(4) 0.001(3) -0.003(3) 0.015(4)
O2W 0.027(5) 0.026(4) 0.023(4) 0.003(3) 0.007(4) 0.017(3)
O3 0.037(5) 0.036(4) 0.008(4) -0.002(3) -0.010(4) 0.022(4)
O3W 0.076(8) 0.116(9) 0.058(7) 0.060(7) 0.047(6) 0.073(7)
O4 0.028(5) 0.022(4) 0.008(4) -0.002(3) 0.005(3) 0.009(3)
O4W 0.049(5) 0.072(6) 0.021(4) 0.014(4) 0.002(4) 0.040(5)
O5 0.054(6) 0.042(5) 0.008(4) 0.005(3) 0.004(4) 0.034(5)
O6 0.019(4) 0.036(4) 0.007(4) -0.004(3) -0.001(3) 0.011(3)
O7 0.016(4) 0.032(4) 0.011(4) 0.003(3) 0.000(3) 0.001(3)
O8 0.034(6) 0.071(7) 0.028(5) 0.032(5) -0.006(4) -0.010(5)
O9 0.021(4) 0.036(4) 0.007(4) 0.008(3) -0.001(3) 0.001(3)
O10 0.032(5) 0.028(4) 0.013(4) 0.005(3) 0.004(4) 0.014(4)
O11 0.020(4) 0.028(4) 0.007(4) 0.003(3) -0.006(3) 0.008(3)
O12 0.023(4) 0.030(4) 0.005(4) 0.002(3) 0.000(3) 0.015(3)
O13 0.034(5) 0.030(4) 0.015(4) 0.004(3) 0.011(4) 0.017(4)
O14 0.027(5) 0.038(5) 0.013(4) -0.001(3) 0.001(4) 0.015(4)
O15 0.070(7) 0.029(4) 0.015(4) 0.012(3) 0.016(4) 0.021(4)
O16 0.026(5) 0.045(5) 0.011(4) 0.009(4) 0.000(4) 0.014(4)
O17 0.028(5) 0.024(4) 0.012(4) 0.009(3) 0.006(4) 0.009(3)
O18 0.082(7) 0.022(4) 0.009(4) 0.006(3) 0.019(4) 0.016(4)
N1 0.021(5) 0.021(4) 0.007(4) 0.002(3) -0.004(3) 0.009(4)
N2 0.019(5) 0.024(5) 0.017(5) 0.000(4) -0.003(4) 0.007(4)
N3 0.047(7) 0.024(5) 0.012(5) 0.001(4) 0.005(5) 0.019(5)
C1 0.012(6) 0.022(5) 0.018(6) 0.007(5) -0.001(5) 0.002(4)
C2 0.013(6) 0.031(6) 0.013(6) 0.006(5) 0.001(5) 0.008(5)
C3 0.025(7) 0.045(7) 0.022(7) 0.008(5) 0.008(5) 0.029(6)
C4 0.044(9) 0.045(7) 0.016(7) -0.001(5) 0.005(6) 0.027(7)
C5 0.015(6) 0.042(7) 0.013(6) 0.007(5) 0.002(5) 0.015(5)
C6 0.029(7) 0.038(7) 0.016(6) -0.007(5) -0.005(6) 0.017(6)
C7 0.019(4) 0.026(4) 0.012(4) 0.002(3) 0.001(3) 0.012(3)
C8 0.047(8) 0.023(6) 0.022(7) 0.011(5) 0.013(6) 0.006(6)
C9 0.030(6) 0.025(5) 0.011(5) 0.013(4) 0.008(4) 0.015(4)
C10 0.043(8) 0.018(5) 0.016(6) -0.003(4) 0.005(6) 0.013(5)
C11 0.033(7) 0.039(7) 0.018(6) 0.012(5) 0.011(6) 0.021(6)
C12 0.010(5) 0.023(5) 0.009(5) -0.001(4) -0.004(4) 0.001(4)
C13 0.032(7) 0.026(6) 0.012(6) 0.005(4) 0.009(5) 0.020(5)
C14 0.040(7) 0.017(5) 0.022(6) 0.010(5) 0.006(6) 0.013(5)
C15 0.030(7) 0.049(8) 0.012(6) 0.009(6) 0.001(6) 0.004(6)
C16 0.025(7) 0.040(7) 0.029(7) 0.019(6) 0.002(6) 0.000(6)
C17 0.023(7) 0.081(11) 0.015(7) 0.020(7) -0.004(6) -0.008(7)
C18 0.018(6) 0.062(9) 0.019(7) 0.022(6) -0.004(5) 0.000(6)
C19 0.011(5) 0.021(5) 0.014(6) -0.001(4) -0.005(5) 0.003(4)
C20 0.026(6) 0.049(6) 0.014(5) 0.009(5) 0.003(5) 0.005(5)
C21 0.013(6) 0.051(8) 0.013(6) 0.005(5) 0.000(5) -0.002(5)
C22 0.031(7) 0.025(6) 0.019(6) 0.012(5) 0.011(6) 0.018(5)
C23 0.032(7) 0.013(5) 0.013(6) 0.000(4) 0.007(5) 0.010(5)
C24 0.028(7) 0.039(7) 0.011(6) 0.008(5) 0.005(5) 0.010(5)
C25 0.031(7) 0.035(6) 0.015(6) 0.011(5) 0.005(5) 0.013(5)
C26 0.027(6) 0.025(5) 0.014(6) 0.011(4) 0.006(5) 0.020(5)
C27 0.024(6) 0.032(6) 0.018(6) 0.010(5) 0.004(5) 0.015(5)
C28 0.025(7) 0.031(6) 0.022(7) 0.006(5) 0.007(5) 0.017(5)
C29 0.026(6) 0.024(5) 0.012(6) 0.011(4) 0.012(5) 0.014(5)
C30 0.020(5) 0.020(5) 0.006(5) 0.000(4) 0.004(4) 0.002(4)
C31 0.047(8) 0.019(5) 0.008(6) 0.005(4) 0.011(6) 0.007(5)
C32 0.051(9) 0.034(6) 0.018(6) 0.012(5) 0.016(6) 0.028(6)
C33 0.031(7) 0.041(7) 0.024(7) 0.006(5) 0.008(6) 0.022(6)
C34 0.039(8) 0.015(5) 0.013(6) -0.004(4) 0.003(5) 0.008(5)
C35 0.017(6) 0.036(6) 0.018(6) 0.008(5) 0.001(5) 0.004(5)
C36 0.027(7) 0.024(6) 0.011(6) 0.004(5) 0.005(5) 0.002(5)
C37 0.038(8) 0.047(7) 0.017(6) 0.019(6) 0.005(6) 0.024(6)
C38 0.021(6) 0.023(5) 0.019(6) 0.007(4) 0.010(5) 0.013(5)
C39 0.062(9) 0.017(6) 0.012(6) 0.004(4) 0.006(6) 0.015(6)
C40 0.065(10) 0.030(6) 0.013(6) 0.006(5) 0.005(6) 0.024(7)
C41 0.055(9) 0.025(6) 0.013(6) 0.009(5) 0.019(6) 0.016(6)
C42 0.030(7) 0.039(7) 0.021(7) 0.009(5) 0.017(6) 0.016(6)
N4 0.040(7) 0.032(6) 0.042(7) 0.009(5) 0.016(6) 0.001(5)
C43 0.048(10) 0.045(8) 0.063(10) 0.019(8) 0.041(9) 0.006(7)
C44 0.053(10) 0.037(8) 0.088(13) 0.026(8) 0.011(10) 0.019(8)
N6 0.104(14) 0.059(9) 0.061(10) 0.012(8) -0.010(9) 0.037(9)
C45 0.030(10) 0.129(19) 0.123(18) 0.076(16) 0.027(11) 0.040(11)
C48 0.077(13) 0.054(10) 0.078(13) 0.039(9) 0.009(11) 0.021(9)
O5W 0.078(9) 0.143(11) 0.061(7) 0.073(8) 0.057(7) 0.073(8)
O8W 0.059(8) 0.056(7) 0.054(7) 0.008(5) 0.011(6) 0.014(6)

loop_
_atom_type_symbol
_atom_type_description
_atom_type_scat_dispersion_real
_atom_type_scat_dispersion_imag
_atom_type_scat_source
C C 0.0033 0.0016 'International Tables Vol C Tables 4.2.6.8 and 6.1.1.4'
H H 0.0000 0.0000 'International Tables Vol C Tables 4.2.6.8 and 6.1.1.4'
Eu Eu -0.1578 3.6682 'International Tables Vol C Tables 4.2.6.8 and 6.1.1.4'
N N 0.0061 0.0033 'International Tables Vol C Tables 4.2.6.8 and 6.1.1.4'
O O 0.0106 0.0060 'International Tables Vol C Tables 4.2.6.8 and 6.1.1.4'
P P 0.1023 0.0942 'International Tables Vol C Tables 4.2.6.8 and 6.1.1.4'

loop_
_geom_angle_atom_site_label_1
_geom_angle_atom_site_label_2
_geom_angle_atom_site_label_3
_geom_angle
_geom_angle_site_symmetry_1
_geom_angle_site_symmetry_3
O13 Eu1 O2W 76.5(3) 1_455 .
O13 Eu1 O14 124.5(3) 1_455 2_454
O2W Eu1 O14 149.0(3) . 2_454
O13 Eu1 O10 71.8(3) 1_455 1_455
O2W Eu1 O10 128.5(3) . 1_455
O14 Eu1 O10 82.2(3) 2_454 1_455
O13 Eu1 O11 80.7(3) 1_455 2_454
O2W Eu1 O11 80.7(2) . 2_454
O14 Eu1 O11 80.8(2) 2_454 2_454
O10 Eu1 O11 130.7(2) 1_455 2_454
O13 Eu1 O1W 144.0(3) 1_455 .
O2W Eu1 O1W 72.6(3) . .
O14 Eu1 O1W 79.0(3) 2_454 .
O10 Eu1 O1W 143.4(3) 1_455 .
O11 Eu1 O1W 76.6(3) 2_454 .
O13 Eu1 O2 137.0(2) 1_455 .
O2W Eu1 O2 112.3(3) . .
O14 Eu1 O2 69.8(2) 2_454 .
O10 Eu1 O2 70.8(3) 1_455 .
O11 Eu1 O2 141.1(3) 2_454 .
O1W Eu1 O2 73.2(3) . .
O13 Eu1 O1 100.1(3) 1_455 .
O2W Eu1 O1 68.6(2) . .
O14 Eu1 O1 121.8(2) 2_454 .
O10 Eu1 O1 78.3(2) 1_455 .
O11 Eu1 O1 148.0(2) 2_454 .
O1W Eu1 O1 85.4(3) . .
O2 Eu1 O1 52.0(2) . .
O13 Eu1 O13 75.7(3) 1_455 2_454
O2W Eu1 O13 138.0(2) . 2_454
O14 Eu1 O13 49.2(3) 2_454 2_454
O10 Eu1 O13 69.6(2) 1_455 2_454
O11 Eu1 O13 64.3(2) 2_454 2_454
O1W Eu1 O13 117.4(2) . 2_454
O2 Eu1 O13 109.6(2) . 2_454
O1 Eu1 O13 147.3(2) . 2_454
O13 Eu1 C1 119.4(3) 1_455 .
O2W Eu1 C1 91.1(3) . .
O14 Eu1 C1 95.8(3) 2_454 .
O10 Eu1 C1 71.5(3) 1_455 .
O11 Eu1 C1 156.0(3) 2_454 .
O1W Eu1 C1 79.4(3) . .
O2 Eu1 C1 26.0(3) . .
O1 Eu1 C1 26.0(3) . .
O13 Eu1 C1 130.1(2) 2_454 .
O13 Eu1 C29 100.2(3) 1_455 2_454
O2W Eu1 C29 148.2(2) . 2_454
O14 Eu1 C29 25.1(3) 2_454 2_454
O10 Eu1 C29 77.8(2) 1_455 2_454
O11 Eu1 C29 67.6(2) 2_454 2_454
O1W Eu1 C29 96.6(3) . 2_454
O2 Eu1 C29 91.9(3) . 2_454
O1 Eu1 C29 141.8(2) . 2_454
O13 Eu1 C29 24.5(3) 2_454 2_454
C1 Eu1 C29 116.8(3) . 2_454
O13 Eu1 Eu1 41.49(18) 1_455 2_354
O2W Eu1 Eu1 111.87(19) . 2_354
O14 Eu1 Eu1 83.2(2) 2_454 2_354
O10 Eu1 Eu1 65.19(18) 1_455 2_354
O11 Eu1 Eu1 67.05(18) 2_454 2_354
O1W Eu1 Eu1 141.57(18) . 2_354
O2 Eu1 Eu1 130.78(18) . 2_354
O1 Eu1 Eu1 132.62(19) . 2_354
O13 Eu1 Eu1 34.16(16) 2_454 2_354
C1 Eu1 Eu1 136.5(2) . 2_354
C29 Eu1 Eu1 58.7(2) 2_454 2_354
O17 Eu2 O16 134.5(3) 1_655 2_666
O17 Eu2 O4 71.2(2) 1_655 1_655
O16 Eu2 O4 78.3(3) 2_666 1_655
O17 Eu2 O4W 73.1(3) 1_655 .
O16 Eu2 O4W 142.1(3) 2_666 .
O4 Eu2 O4W 139.5(3) 1_655 .
O17 Eu2 O7 87.3(2) 1_655 .
O16 Eu2 O7 125.4(3) 2_666 .
O4 Eu2 O7 88.8(2) 1_655 .
O4W Eu2 O7 70.9(3) . .
O17 Eu2 O5 91.5(3) 1_655 2_666
O16 Eu2 O5 79.0(3) 2_666 2_666
O4 Eu2 O5 124.9(3) 1_655 2_666
O4W Eu2 O5 74.3(3) . 2_666
O7 Eu2 O5 143.9(2) . 2_666
O17 Eu2 O3W 144.8(3) 1_655 .
O16 Eu2 O3W 75.7(3) 2_666 .
O4 Eu2 O3W 142.8(3) 1_655 .
O4W Eu2 O3W 71.9(3) . .
O7 Eu2 O3W 85.2(3) . .
O5 Eu2 O3W 75.2(4) 2_666 .
O17 Eu2 O8 128.2(3) 1_655 .
O16 Eu2 O8 73.1(3) 2_666 .
O4 Eu2 O8 76.4(3) 1_655 .
O4W Eu2 O8 112.9(3) . .
O7 Eu2 O8 52.3(2) . .
O5 Eu2 O8 140.2(3) 2_666 .
O3W Eu2 O8 70.8(4) . .
O17 Eu2 O4 74.2(2) 1_655 2_666
O16 Eu2 O4 66.0(2) 2_666 2_666
O4 Eu2 O4 75.7(2) 1_655 2_666
O4W Eu2 O4 112.0(3) . 2_666
O7 Eu2 O4 158.9(2) . 2_666
O5 Eu2 O4 49.1(2) 2_666 2_666
O3W Eu2 O4 115.9(3) . 2_666
O8 Eu2 O4 134.1(2) . 2_666
O17 Eu2 C15 110.3(3) 1_655 .
O16 Eu2 C15 99.5(3) 2_666 .
O4 Eu2 C15 85.0(3) 1_655 .
O4W Eu2 C15 89.8(3) . .
O7 Eu2 C15 26.0(3) . .
O5 Eu2 C15 148.2(4) 2_666 .
O3W Eu2 C15 73.7(4) . .
O8 Eu2 C15 26.7(3) . .
O4 Eu2 C15 157.8(3) 2_666 .
O17 Eu2 C8 86.5(3) 1_655 2_666
O16 Eu2 C8 66.6(3) 2_666 2_666
O4 Eu2 C8 100.5(3) 1_655 2_666
O4W Eu2 C8 95.8(3) . 2_666
O7 Eu2 C8 166.5(3) . 2_666
O5 Eu2 C8 24.6(3) 2_666 2_666
O3W Eu2 C8 93.0(4) . 2_666
O8 Eu2 C8 139.2(3) . 2_666
O4 Eu2 C8 25.3(3) 2_666 2_666
C15 Eu2 C8 163.2(3) . 2_666
O17 Eu2 Eu2 68.06(17) 1_655 2_766
O16 Eu2 Eu2 66.8(2) 2_666 2_766
O4 Eu2 Eu2 40.88(17) 1_655 2_766
O4W Eu2 Eu2 134.6(2) . 2_766
O7 Eu2 Eu2 128.11(19) . 2_766
O5 Eu2 Eu2 83.99(19) 2_666 2_766
O3W Eu2 Eu2 139.8(2) . 2_766
O8 Eu2 Eu2 109.4(2) . 2_766
O4 Eu2 Eu2 34.86(15) 2_666 2_766
C15 Eu2 Eu2 125.0(3) . 2_766
C8 Eu2 Eu2 59.8(3) 2_666 2_766
N1 P1 O3 104.8(4) . .
N1 P1 N3 117.7(5) . .
O3 P1 N3 112.6(5) . .
N1 P1 O6 111.7(4) . .
O3 P1 O6 99.6(4) . .
N3 P1 O6 109.0(5) . .
N1 P2 O9 105.3(4) . .
N1 P2 O12 112.1(4) . .
O9 P2 O12 98.8(4) . .
N1 P2 N2 116.6(5) . .
O9 P2 N2 112.7(4) . .
O12 P2 N2 109.9(4) . .
O18 P3 N2 112.0(5) . .
O18 P3 N3 112.4(5) . .
N2 P3 N3 116.0(5) . .
O18 P3 O15 90.8(4) . .
N2 P3 O15 110.6(5) . .
N3 P3 O15 112.4(5) . .
C1 O1 Eu1 93.4(6) . .
C1 O2 Eu1 94.1(6) . .
C5 O3 P1 128.8(7) . .
C8 O4 Eu2 164.1(7) . 1_455
C8 O4 Eu2 87.3(7) . 2_666
Eu2 O4 Eu2 104.3(2) 1_455 2_666
C8 O5 Eu2 100.4(7) . 2_666
C12 O6 P1 119.2(7) . .
C15 O7 Eu2 95.2(6) . .
C15 O8 Eu2 92.5(7) . .
C19 O9 P2 129.6(7) . .
C22 O10 Eu1 124.1(6) . 1_655
C22 O11 Eu1 130.6(6) . 2_454
C26 O12 P2 126.8(6) . .
C29 O13 Eu1 171.5(8) . 1_655
C29 O13 Eu1 84.0(6) . 2_454
Eu1 O13 Eu1 104.3(3) 1_655 2_454
C29 O14 Eu1 101.9(6) . 2_454
C31 O15 P3 121.2(6) . .
C36 O16 Eu2 134.8(7) . 2_666
C36 O17 Eu2 129.6(6) . 1_455
C41 O18 P3 126.2(7) . .
P2 N1 P1 123.1(5) . .
P3 N2 P2 123.6(6) . .
P1 N3 P3 122.6(6) . .
O1 C1 O2 120.2(9) . .
O1 C1 C2 119.6(10) . .
O2 C1 C2 120.2(10) . .
O1 C1 Eu1 60.6(5) . .
O2 C1 Eu1 59.8(5) . .
C2 C1 Eu1 176.7(7) . .
C3 C2 C7 119.1(10) . .
C3 C2 C1 123.5(10) . .
C7 C2 C1 117.0(10) . .
C2 C3 C4 122.4(10) . .
C2 C3 H3A 118.8 . .
C4 C3 H3A 118.8 . .
C5 C4 C3 118.2(11) . .
C5 C4 H4B 120.9 . .
C3 C4 H4B 120.9 . .
C4 C5 C6 121.2(11) . .
C4 C5 O3 123.6(10) . .
C6 C5 O3 115.1(10) . .
C5 C6 C7 118.9(11) . .
C5 C6 H6B 120.5 . .
C7 C6 H6B 120.5 . .
C2 C7 C6 120.0(10) . .
C2 C7 H7A 120.0 . .
C6 C7 H7A 120.0 . .
O5 C8 O4 119.5(11) . .
O5 C8 C9 118.9(11) . .
O4 C8 C9 121.6(11) . .
O5 C8 Eu2 55.0(6) . 2_666
O4 C8 Eu2 67.4(6) . 2_666
C9 C8 Eu2 160.4(8) . 2_666
C14 C9 C10 120.5(10) . .
C14 C9 C8 120.1(10) . .
C10 C9 C8 119.1(10) . .
C11 C10 C9 119.4(10) . .
C11 C10 H10A 120.3 . .
C9 C10 H10A 120.3 . .
C12 C11 C10 119.6(10) . .
C12 C11 H11M 120.2 . .
C10 C11 H11M 120.2 . .
C11 C12 O6 118.9(9) . .
C11 C12 C13 122.4(10) . .
O6 C12 C13 118.6(9) . .
C14 C13 C12 118.4(10) . .
C14 C13 H13A 120.8 . .
C12 C13 H13A 120.8 . .
C9 C14 C13 119.7(10) . .
C9 C14 H14A 120.1 . .
C13 C14 H14A 120.1 . .
O7 C15 O8 118.2(11) . .
O7 C15 C16 121.5(10) . .
O8 C15 C16 120.3(11) . .
O7 C15 Eu2 58.7(6) . .
O8 C15 Eu2 60.8(6) . .
C16 C15 Eu2 168.3(10) . .
C17 C16 C21 118.5(11) . .
C17 C16 C15 121.2(11) . .
C21 C16 C15 120.2(10) . .
C16 C17 C18 120.3(11) . .
C16 C17 H17A 119.8 . .
C18 C17 H17A 119.8 . .
C19 C18 C17 119.6(11) . .
C19 C18 H18A 120.2 . .
C17 C18 H18A 120.2 . .
C20 C19 C18 121.3(10) . .
C20 C19 O9 124.2(10) . .
C18 C19 O9 114.5(10) . .
C19 C20 C21 120.0(11) . .
C19 C20 H20A 120.0 . .
C21 C20 H20A 120.0 . .
C16 C21 C20 120.2(11) . .
C16 C21 H21A 119.9 . .
C20 C21 H21A 119.9 . .
O11 C22 O10 124.5(10) . .
O11 C22 C23 119.0(10) . .
O10 C22 C23 116.6(10) . .
C28 C23 C24 119.7(10) . .
C28 C23 C22 121.4(10) . .
C24 C23 C22 118.9(10) . .
C25 C24 C23 120.1(11) . .
C25 C24 H24A 119.9 . .
C23 C24 H24A 119.9 . .
C26 C25 C24 118.4(11) . .
C26 C25 H25A 120.8 . .
C24 C25 H25A 120.8 . .
C25 C26 C27 122.8(10) . .
C25 C26 O12 115.6(10) . .
C27 C26 O12 121.5(10) . .
C28 C27 C26 117.4(11) . .
C28 C27 H27A 121.3 . .
C26 C27 H27A 121.3 . .
C23 C28 C27 121.4(11) . .
C23 C28 H28A 119.3 . .
C27 C28 H28A 119.3 . .
O13 C29 O14 122.7(10) . .
O13 C29 C30 120.7(10) . .
O14 C29 C30 116.6(9) . .
O13 C29 Eu1 71.5(6) . 2_454
O14 C29 Eu1 52.9(5) . 2_454
C30 C29 Eu1 160.1(7) . 2_454
C33 C30 C35 119.0(10) . .
C33 C30 C29 120.2(10) . .
C35 C30 C29 120.7(10) . .
C34 C31 C32 124.0(10) . .
C34 C31 O15 117.9(11) . .
C32 C31 O15 118.0(11) . .
C33 C32 C31 117.6(12) . .
C33 C32 H32A 121.2 . .
C31 C32 H32A 121.2 . .
C32 C33 C30 121.1(12) . .
C32 C33 H33A 119.5 . .
C30 C33 H33A 119.5 . .
C31 C34 C35 118.1(11) . .
C31 C34 H34A 121.0 . .
C35 C34 H34A 121.0 . .
C34 C35 C30 120.3(11) . .
C34 C35 H35A 119.9 . .
C30 C35 H35A 119.9 . .
O17 C36 O16 125.0(10) . .
O17 C36 C38 118.0(10) . .
O16 C36 C38 117.0(10) . .
C38 C37 C42 119.6(10) . .
C38 C37 H37A 120.2 . .
C42 C37 H37A 120.2 . .
C37 C38 C39 120.0(10) . .
C37 C38 C36 120.0(10) . .
C39 C38 C36 119.9(10) . .
C40 C39 C38 119.6(11) . .
C40 C39 H39A 120.2 . .
C38 C39 H39A 120.2 . .
C41 C40 C39 118.5(11) . .
C41 C40 H40A 120.8 . .
C39 C40 H40A 120.8 . .
C40 C41 C42 123.4(11) . .
C40 C41 O18 116.0(10) . .
C42 C41 O18 120.5(11) . .
C41 C42 C37 118.8(11) . .
C41 C42 H42A 120.6 . .
C37 C42 H42A 120.6 . .
C43 N4 C44 111.2(11) . .
C43 N4 H4A 124.6 . .
C44 N4 H4A 124.2 . .
N4 C43 H11A 109.5 . .
N4 C43 H11B 109.5 . .
H11A C43 H11B 109.5 . .
N4 C43 H11C 109.5 . .
H11A C43 H11C 109.5 . .
H11B C43 H11C 109.5 . .
N4 C44 H11D 109.5 . .
N4 C44 H11E 109.5 . .
H11D C44 H11E 109.5 . .
N4 C44 H11F 109.5 . .
H11D C44 H11F 109.5 . .
H11E C44 H11F 109.5 . .
C45 N6 C48 116.3(14) . .
C45 N6 H6A 121.9 . .
C48 N6 H6A 121.8 . .
N6 C45 H11G 109.5 . .
N6 C45 H11H 109.5 . .
H11G C45 H11H 109.5 . .
N6 C45 H11I 109.5 . .
H11G C45 H11I 109.5 . .
H11H C45 H11I 109.5 . .
N6 C48 H11J 109.5 . .
N6 C48 H11K 109.5 . .
H11J C48 H11K 109.5 . .
N6 C48 H11L 109.5 . .
H11J C48 H11L 109.5 . .
H11K C48 H11L 109.5 . .

loop_
_geom_bond_atom_site_label_1
_geom_bond_atom_site_label_2
_geom_bond_distance
_geom_bond_site_symmetry_2
Eu1 O13 2.397(8) 1_455
Eu1 O2W 2.401(7) .
Eu1 O14 2.419(8) 2_454
Eu1 O10 2.427(7) 1_455
Eu1 O11 2.436(7) 2_454
Eu1 O1W 2.449(8) .
Eu1 O2 2.508(7) .
Eu1 O1 2.525(8) .
Eu1 O13 2.828(8) 2_454
Eu1 C1 2.894(10) .
Eu1 C29 2.966(11) 2_454
Eu1 Eu1 4.1356(12) 2_354
Eu2 O17 2.392(7) 1_655
Eu2 O16 2.399(7) 2_666
Eu2 O4 2.399(7) 1_655
Eu2 O4W 2.414(9) .
Eu2 O7 2.464(7) .
Eu2 O5 2.474(8) 2_666
Eu2 O3W 2.497(10) .
Eu2 O8 2.509(9) .
Eu2 O4 2.747(7) 2_666
Eu2 C15 2.871(12) .
Eu2 C8 2.972(12) 2_666
Eu2 Eu2 4.0678(11) 2_766
P1 N1 1.564(9) .
P1 O3 1.567(8) .
P1 N3 1.575(9) .
P1 O6 1.609(8) .
P2 N1 1.546(9) .
P2 O9 1.572(7) .
P2 O12 1.584(8) .
P2 N2 1.587(9) .
P3 O18 1.566(8) .
P3 N2 1.573(9) .
P3 N3 1.573(11) .
P3 O15 1.584(7) .
O1 C1 1.272(13) .
O2 C1 1.274(13) .
O3 C5 1.390(12) .
O4 C8 1.269(14) .
O4 Eu2 2.399(7) 1_455
O4 Eu2 2.747(7) 2_666
O5 C8 1.259(15) .
O5 Eu2 2.474(8) 2_666
O6 C12 1.388(12) .
O7 C15 1.266(14) .
O8 C15 1.290(13) .
O9 C19 1.390(12) .
O10 C22 1.270(13) .
O10 Eu1 2.427(7) 1_655
O11 C22 1.241(13) .
O11 Eu1 2.436(7) 2_454
O12 C26 1.405(12) .
O13 C29 1.237(13) .
O13 Eu1 2.397(8) 1_655
O13 Eu1 2.828(8) 2_454
O14 C29 1.288(13) .
O14 Eu1 2.419(8) 2_454
O15 C31 1.442(13) .
O16 C36 1.263(13) .
O16 Eu2 2.399(7) 2_666
O17 C36 1.260(14) .
O17 Eu2 2.392(7) 1_455
O18 C41 1.431(12) .
C1 C2 1.470(14) .
C2 C3 1.333(15) .
C2 C7 1.397(15) .
C3 C4 1.412(16) .
C3 H3A 0.9300 .
C4 C5 1.359(16) .
C4 H4B 0.9300 .
C5 C6 1.387(15) .
C6 C7 1.400(15) .
C6 H6B 0.9300 .
C7 H7A 0.9300 .
C8 C9 1.498(15) .
C8 Eu2 2.972(12) 2_666
C9 C14 1.384(15) .
C9 C10 1.402(15) .
C10 C11 1.395(15) .
C10 H10A 0.9300 .
C11 C12 1.336(15) .
C11 H11M 0.9300 .
C12 C13 1.415(14) .
C13 C14 1.383(15) .
C13 H13A 0.9300 .
C14 H14A 0.9300 .
C15 C16 1.431(17) .
C16 C17 1.366(17) .
C16 C21 1.388(15) .
C17 C18 1.427(16) .
C17 H17A 0.9300 .
C18 C19 1.352(15) .
C18 H18A 0.9300 .
C19 C20 1.337(16) .
C20 C21 1.416(16) .
C20 H20A 0.9300 .
C21 H21A 0.9300 .
C22 C23 1.521(15) .
C23 C28 1.361(16) .
C23 C24 1.403(16) .
C24 C25 1.402(15) .
C24 H24A 0.9300 .
C25 C26 1.351(16) .
C25 H25A 0.9300 .
C26 C27 1.406(15) .
C27 C28 1.392(15) .
C27 H27A 0.9300 .
C28 H28A 0.9300 .
C29 C30 1.489(14) .
C29 Eu1 2.966(11) 2_454
C30 C33 1.398(16) .
C30 C35 1.404(15) .
C31 C34 1.359(17) .
C31 C32 1.383(17) .
C32 C33 1.350(16) .
C32 H32A 0.9300 .
C33 H33A 0.9300 .
C34 C35 1.365(15) .
C34 H34A 0.9300 .
C35 H35A 0.9300 .
C36 C38 1.497(15) .
C37 C38 1.376(16) .
C37 C42 1.391(16) .
C37 H37A 0.9300 .
C38 C39 1.414(15) .
C39 C40 1.381(16) .
C39 H39A 0.9300 .
C40 C41 1.359(17) .
C40 H40A 0.9300 .
C41 C42 1.362(16) .
C42 H42A 0.9300 .
N4 C43 1.459(16) .
N4 C44 1.561(18) .
N4 H4A 0.8589 .
C43 H11A 0.9600 .
C43 H11B 0.9600 .
C43 H11C 0.9600 .
C44 H11D 0.9600 .
C44 H11E 0.9600 .
C44 H11F 0.9600 .
N6 C45 1.38(2) .
N6 C48 1.41(2) .
N6 H6A 0.8597 .
C45 H11G 0.9600 .
C45 H11H 0.9600 .
C45 H11I 0.9600 .
C48 H11J 0.9600 .
C48 H11K 0.9600 .
C48 H11L 0.9600 .

loop_
_platon_squeeze_void_nr
_platon_squeeze_void_average_x
_platon_squeeze_void_average_y
_platon_squeeze_void_average_z
_platon_squeeze_void_volume
_platon_squeeze_void_count_electrons
1 0.500 0.646 0.000 447.9 20.4
2 0.500 1.000 0.500 46.2 -3.6
3 0.452 0.148 0.373 9.5 2.4
4 0.547 0.852 0.627 9.5 3.5
